data_1569338
loop_
_publ_author_name
'Deolka, Shubham'
'Govindarajan, R.'
'Khaskin, Eugene'
'Vasylevskyi, Serhii'
'Bahri, Janet'
'Fayzullin, Robert R.'
'Roy, Michael C.'
'Khusnutdinova, Julia R.'

_publ_section_title
;
 Oxygen transfer reactivity mediated by nickel perfluoroalkyl complexes
 using molecular oxygen as a terminal oxidant
;
_journal_issue 25
_journal_name_full 'Chemical Science'
_journal_page_first 7026
_journal_page_last 7035
_journal_paper_doi 10.1039/D3SC01861J
_journal_volume 14
_journal_year 2023
_chemical_formula_moiety 'C20 H18 F18 N2 Ni2 O'
_chemical_formula_sum 'C20 H18 F18 N2 Ni2 O'
_chemical_formula_weight 761.78
_space_group_crystal_system monoclinic
_space_group_IT_number 14
_space_group_name_Hall '-P 2yn'
_space_group_name_H-M_alt 'P 1 21/n 1'
_atom_sites_solution_hydrogens geom
_atom_sites_solution_primary dual
_audit_creation_date 2023-01-23
_audit_creation_method
;
Olex2 1.5
(compiled 2022.04.07 svn.rca3783a0 for OlexSys, GUI svn.r6498)
;
_audit_update_record
;
2023-02-14 deposited with the CCDC.	2023-06-05 downloaded from the CCDC.
;
_cell_angle_alpha 90
_cell_angle_beta 105.4069(17)
_cell_angle_gamma 90
_cell_formula_units_Z 4
_cell_length_a 10.22025(17)
_cell_length_b 14.9324(3)
_cell_length_c 17.5031(2)
_cell_measurement_reflns_used 6582
_cell_measurement_temperature 93
_cell_measurement_theta_max 79.1870
_cell_measurement_theta_min 4.5570
_cell_volume 2575.20(8)
_computing_cell_refinement 'CrysAlisPro 1.171.40.54a (Rigaku OD, 2019)'
_computing_data_collection 'CrysAlisPro 1.171.40.54a (Rigaku OD, 2019)'
_computing_data_reduction 'CrysAlisPro 1.171.40.54a (Rigaku OD, 2019)'
_computing_molecular_graphics 'Olex2 1.5 (Dolomanov et al., 2009)'
_computing_publication_material 'Olex2 1.5 (Dolomanov et al., 2009)'
_computing_structure_refinement 'SHELXL 2016/6 (Sheldrick, 2015)'
_computing_structure_solution 'SHELXT  (Sheldrick, 2015)'
_diffrn_ambient_temperature 93
_diffrn_detector 'CCD plate'
_diffrn_detector_area_resol_mean 5.8140
_diffrn_measured_fraction_theta_full 0.972
_diffrn_measured_fraction_theta_max 0.918
_diffrn_measurement_details
;
List of Runs (angles in degrees, time in seconds):

  # Type    Start    End  Width  t~exp~   \w     \q     \k     \f   Frames
#--------------------------------------------------------------------------
  1  \w    -40.00  77.00   0.50   30.00    --   49.60 -57.00  30.00  234
  2  \w    -40.00  85.00   0.50   30.00    --   49.60 -82.00-180.00  250
  3  \w     22.00 139.00   0.50   30.00    --   49.60  57.00 -90.00  234
  4  \w     65.00 200.00   0.50  140.00    --  110.20  15.00 -60.00  270
  5  \w     21.00 136.00   0.50  140.00    --  110.20 -45.00   0.00  230
  6  \w     21.00 146.00   0.50  140.00    --  110.20 -82.00-180.00  250
  7  \w     21.00  71.00   0.50  140.00    --  110.20 -82.00 150.00  100
;
_diffrn_measurement_device 'four-circle diffractometer'
_diffrn_measurement_device_type 'XtaLAB AFC12 (RINC): Kappa dual home/near'
_diffrn_measurement_method '\w scans'
_diffrn_orient_matrix_type 'CrysAlisPro convention (1999,Acta A55,543-557)'
_diffrn_orient_matrix_UB_11 0.0534585000
_diffrn_orient_matrix_UB_12 -0.0793290000
_diffrn_orient_matrix_UB_13 0.0558970000
_diffrn_orient_matrix_UB_21 -0.1017241000
_diffrn_orient_matrix_UB_22 -0.0628314000
_diffrn_orient_matrix_UB_23 -0.0556757000
_diffrn_orient_matrix_UB_31 0.1059677000
_diffrn_orient_matrix_UB_32 -0.0202316000
_diffrn_orient_matrix_UB_33 -0.0459182000
_diffrn_radiation_monochromator mirror
_diffrn_radiation_probe x-ray
_diffrn_radiation_type 'Cu K\a'
_diffrn_radiation_wavelength 1.54184
_diffrn_reflns_av_R_equivalents 0.0264
_diffrn_reflns_av_unetI/netI 0.0318
_diffrn_reflns_Laue_measured_fraction_full 0.972
_diffrn_reflns_Laue_measured_fraction_max 0.918
_diffrn_reflns_limit_h_max 13
_diffrn_reflns_limit_h_min -10
_diffrn_reflns_limit_k_max 13
_diffrn_reflns_limit_k_min -18
_diffrn_reflns_limit_l_max 14
_diffrn_reflns_limit_l_min -22
_diffrn_reflns_number 13634
_diffrn_reflns_point_group_measured_fraction_full 0.972
_diffrn_reflns_point_group_measured_fraction_max 0.918
_diffrn_reflns_theta_full 67.684
_diffrn_reflns_theta_max 79.925
_diffrn_reflns_theta_min 3.953
_diffrn_source 'micro-focus sealed X-ray tube'
_diffrn_source_type 'Rigaku (Cu) X-ray Source'
_exptl_absorpt_coefficient_mu 3.253
_exptl_absorpt_correction_T_max 0.43256
_exptl_absorpt_correction_T_min 0.36868
_exptl_absorpt_correction_type numerical
_exptl_absorpt_process_details
;
CrysAlisPro 1.171.40.54a (Rigaku Oxford Diffraction, 2019)
Spherical absorption correction
 using equivalent radius and absorption coefficient.
Empirical absorption correction using spherical harmonics,
 implemented in SCALE3 ABSPACK scaling algorithm.
;
_exptl_crystal_colour red
_exptl_crystal_colour_primary red
_exptl_crystal_density_diffrn 1.965
_exptl_crystal_description needle
_exptl_crystal_F_000 1512
_exptl_crystal_size_max 0.075
_exptl_crystal_size_mid 0.043
_exptl_crystal_size_min 0.019
_refine_diff_density_max 0.709
_refine_diff_density_min -0.438
_refine_diff_density_rms 0.076
_refine_ls_extinction_method none
_refine_ls_goodness_of_fit_ref 1.051
_refine_ls_hydrogen_treatment constr
_refine_ls_matrix_type full
_refine_ls_number_parameters 390
_refine_ls_number_reflns 5157
_refine_ls_number_restraints 0
_refine_ls_restrained_S_all 1.051
_refine_ls_R_factor_all 0.0518
_refine_ls_R_factor_gt 0.0438
_refine_ls_shift/su_max 0.000
_refine_ls_shift/su_mean 0.000
_refine_ls_structure_factor_coef Fsqd
_refine_ls_weighting_details 'w=1/[\s^2^(Fo^2^)+(0.0789P)^2^+1.5528P] where P=(Fo^2^+2Fc^2^)/3'
_refine_ls_weighting_scheme calc
_refine_ls_wR_factor_gt 0.1254
_refine_ls_wR_factor_ref 0.1317
_reflns_Friedel_coverage 0.000
_reflns_number_gt 4259
_reflns_number_total 5157
_reflns_threshold_expression 'I > 2\s(I)'
_cod_data_source_file d3sc01861j3.cif
_cod_data_source_block jk1239
_cod_original_cell_volume 2575.21(8)
_cod_database_code 1569338
_shelx_shelxl_version_number 2016/6
_chemical_oxdiff_formula C20H36N4Ni1F10O2
_shelx_space_group_comment
;
The symmetry employed for this shelxl refinement is uniquely defined
by the following loop, which should always be used as a source of
symmetry information in preference to the above space-group names.
They are only intended as comments.
;
_shelx_estimated_absorpt_t_max 0.941
_shelx_estimated_absorpt_t_min 0.792
_olex2_refinement_description
;
1. Fixed Uiso
 At 1.2 times of:
  All C(H) groups, All C(H,H) groups
 At 1.5 times of:
  All C(H,H,H) groups
2.a Secondary CH2 refined with riding coordinates:
 C17(H17A,H17B), C18(H18A,H18B), C19(H19A,H19B), C20(H20A,H20B)
2.b Aromatic/amide H refined with riding coordinates:
 C9(H9), C10(H10), C12(H12), C13(H13)
2.c Idealised Me refined as rotating group:
 C7(H7A,H7B,H7C), C15(H15A,H15B,H15C)
;
_olex2_submission_special_instructions 'No special instructions were received'
_oxdiff_exptl_absorpt_empirical_details
;
Empirical correction (ABSPACK) includes:
- Absorption correction using spherical harmonics
- Frame scaling
;
_oxdiff_exptl_absorpt_empirical_full_max 1.331
_oxdiff_exptl_absorpt_empirical_full_min 0.798

loop_
_space_group_symop_operation_xyz
'x, y, z'
'-x+1/2, y+1/2, -z+1/2'
'-x, -y, -z'
'x-1/2, -y-1/2, z-1/2'

loop_
_atom_site_label
_atom_site_type_symbol
_atom_site_fract_x
_atom_site_fract_y
_atom_site_fract_z
_atom_site_U_iso_or_equiv
_atom_site_adp_type
_atom_site_occupancy
_atom_site_site_symmetry_order
_atom_site_calc_flag
_atom_site_refinement_flags_posn
_atom_site_refinement_flags_adp
_atom_site_refinement_flags_occupancy
_atom_site_disorder_assembly
_atom_site_disorder_group
Ni1 Ni 0.75802(4) 0.45652(3) 0.29354(2) 0.03101(14) Uani 1 1 d . . . . .
Ni2 Ni 0.49107(4) 0.45327(3) 0.27277(3) 0.03337(14) Uani 1 1 d . . . . .
F1 F 0.61496(15) 0.36297(11) 0.25799(10) 0.0377(4) Uani 1 1 d . . . . .
F2 F 0.63339(15) 0.47591(11) 0.36608(9) 0.0354(3) Uani 1 1 d . . . . .
F3 F 0.60233(16) 0.52867(12) 0.22767(9) 0.0381(4) Uani 1 1 d . . . . .
F4 F 0.40356(19) 0.42199(14) 0.40261(11) 0.0492(4) Uani 1 1 d . . . . .
F5 F 0.27034(17) 0.35826(14) 0.29977(11) 0.0489(4) Uani 1 1 d . . . . .
F6 F 0.4639(2) 0.22986(14) 0.30393(13) 0.0557(5) Uani 1 1 d . . . . .
F7 F 0.59945(19) 0.29557(14) 0.40335(11) 0.0526(5) Uani 1 1 d . . . . .
F8 F 0.4052(2) 0.24758(16) 0.41126(14) 0.0629(6) Uani 1 1 d . . . . .
F9 F 0.36017(19) 0.32593(14) 0.17121(11) 0.0500(5) Uani 1 1 d . . . . .
F10 F 0.23990(18) 0.44632(15) 0.15838(12) 0.0541(5) Uani 1 1 d . . . . .
F11 F 0.3293(2) 0.40239(17) 0.03464(12) 0.0661(6) Uani 1 1 d . . . . .
F12 F 0.4088(2) 0.52930(15) 0.08367(11) 0.0576(5) Uani 1 1 d . . . . .
F13 F 0.53807(19) 0.41283(15) 0.10002(10) 0.0513(5) Uani 1 1 d . . . . .
F14 F 0.25648(17) 0.53678(13) 0.29344(11) 0.0481(5) Uani 1 1 d . . . . .
F15 F 0.35372(19) 0.60329(14) 0.21374(11) 0.0505(5) Uani 1 1 d . . . . .
F16 F 0.3605(2) 0.69500(14) 0.34287(13) 0.0581(5) Uani 1 1 d . . . . .
F17 F 0.56181(18) 0.65638(13) 0.33938(12) 0.0488(4) Uani 1 1 d . . . . .
F18 F 0.46653(19) 0.59261(14) 0.42041(11) 0.0502(5) Uani 1 1 d . . . . .
O1 O 0.8454(2) 0.44985(15) 0.20162(12) 0.0431(5) Uani 1 1 d . . . . .
N1 N 0.9194(2) 0.53491(16) 0.35885(13) 0.0331(5) Uani 1 1 d . . . . .
N2 N 0.9218(2) 0.38504(16) 0.36673(12) 0.0325(5) Uani 1 1 d . . . . .
C1 C 0.4021(3) 0.3766(2) 0.33536(19) 0.0442(7) Uani 1 1 d . . . . .
C2 C 0.3681(3) 0.4169(2) 0.17228(19) 0.0459(7) Uani 1 1 d . . . . .
C3 C 0.3778(3) 0.5566(2) 0.28290(19) 0.0438(7) Uani 1 1 d . . . . .
C4 C 0.4441(3) 0.6257(2) 0.3470(2) 0.0446(7) Uani 1 1 d . . . . .
C5 C 0.4152(3) 0.4414(2) 0.09726(18) 0.0473(8) Uani 1 1 d . . . . .
C6 C 0.4707(3) 0.2871(2) 0.3637(2) 0.0467(7) Uani 1 1 d . . . . .
C7 C 0.8871(3) 0.6945(2) 0.34320(18) 0.0433(7) Uani 1 1 d . . . . .
H7A H 0.927899 0.723909 0.305054 0.065 Uiso 1 1 calc R U . . .
H7B H 0.883487 0.736764 0.385425 0.065 Uiso 1 1 calc R U . . .
H7C H 0.794968 0.674823 0.316157 0.065 Uiso 1 1 calc R U . . .
C8 C 0.9710(3) 0.6151(2) 0.37827(15) 0.0349(6) Uani 1 1 d . . . . .
C9 C 1.1023(3) 0.6249(2) 0.43235(16) 0.0384(6) Uani 1 1 d . . . . .
H9 H 1.139306 0.683110 0.445118 0.046 Uiso 1 1 calc R U . . .
C10 C 1.1749(3) 0.5518(2) 0.46578(16) 0.0385(6) Uani 1 1 d . . . . .
H10 H 1.261764 0.558762 0.502018 0.046 Uiso 1 1 calc R U . . .
C11 C 1.1197(3) 0.4653(2) 0.44607(15) 0.0337(6) Uani 1 1 d . . . . .
C12 C 1.1774(3) 0.3807(2) 0.47408(16) 0.0399(7) Uani 1 1 d . . . . .
H12 H 1.264339 0.377628 0.510918 0.048 Uiso 1 1 calc R U . . .
C13 C 1.1074(3) 0.3045(2) 0.44777(17) 0.0404(6) Uani 1 1 d . . . . .
H13 H 1.146337 0.248130 0.466210 0.048 Uiso 1 1 calc R U . . .
C14 C 0.9764(3) 0.3075(2) 0.39301(15) 0.0361(6) Uani 1 1 d . . . . .
C15 C 0.8976(3) 0.2242(2) 0.36558(18) 0.0453(7) Uani 1 1 d . . . . .
H15A H 0.807779 0.239925 0.331726 0.068 Uiso 1 1 calc R U . . .
H15B H 0.887357 0.190264 0.411583 0.068 Uiso 1 1 calc R U . . .
H15C H 0.945920 0.187532 0.335418 0.068 Uiso 1 1 calc R U . . .
C16 C 0.9912(3) 0.46164(19) 0.39209(14) 0.0315(5) Uani 1 1 d . . . . .
C17 C 0.9065(4) 0.3747(3) 0.1763(2) 0.0523(8) Uani 1 1 d . . . . .
H17A H 0.852015 0.319967 0.176743 0.063 Uiso 1 1 calc R U . . .
H17B H 0.999304 0.365001 0.210718 0.063 Uiso 1 1 calc R U . . .
C18 C 0.9102(4) 0.3984(4) 0.0916(2) 0.0694(12) Uani 1 1 d . . . . .
H18A H 0.988026 0.369448 0.077840 0.083 Uiso 1 1 calc R U . . .
H18B H 0.825127 0.380261 0.052548 0.083 Uiso 1 1 calc R U . . .
C19 C 0.9254(4) 0.4981(3) 0.0948(2) 0.0655(12) Uani 1 1 d . . . . .
H19A H 0.890787 0.525027 0.041503 0.079 Uiso 1 1 calc R U . . .
H19B H 1.021394 0.515744 0.116766 0.079 Uiso 1 1 calc R U . . .
C20 C 0.8404(4) 0.5256(3) 0.1489(2) 0.0545(9) Uani 1 1 d . . . . .
H20A H 0.878120 0.579952 0.179283 0.065 Uiso 1 1 calc R U . . .
H20B H 0.745799 0.538031 0.118300 0.065 Uiso 1 1 calc R U . . .

loop_
_atom_site_aniso_label
_atom_site_aniso_U_11
_atom_site_aniso_U_22
_atom_site_aniso_U_33
_atom_site_aniso_U_23
_atom_site_aniso_U_13
_atom_site_aniso_U_12
Ni1 0.0230(2) 0.0380(3) 0.0292(2) 0.00045(17) 0.00198(17) 0.00167(18)
Ni2 0.0227(2) 0.0419(3) 0.0327(2) 0.00041(18) 0.00247(18) 0.00141(18)
F1 0.0272(7) 0.0399(9) 0.0422(8) -0.0054(7) 0.0023(6) -0.0003(7)
F2 0.0255(7) 0.0466(9) 0.0321(7) 0.0003(6) 0.0038(6) 0.0019(7)
F3 0.0284(8) 0.0464(9) 0.0365(8) 0.0071(7) 0.0031(6) 0.0042(7)
F4 0.0421(10) 0.0618(12) 0.0468(9) 0.0008(8) 0.0175(8) -0.0006(9)
F5 0.0288(8) 0.0595(12) 0.0575(10) -0.0003(9) 0.0102(7) -0.0068(8)
F6 0.0561(12) 0.0479(11) 0.0656(12) -0.0009(9) 0.0205(9) -0.0020(9)
F7 0.0447(10) 0.0571(12) 0.0550(10) 0.0143(9) 0.0114(8) 0.0077(9)
F8 0.0593(13) 0.0603(13) 0.0774(14) 0.0188(11) 0.0329(11) 0.0000(10)
F9 0.0386(9) 0.0529(11) 0.0523(10) -0.0065(8) 0.0014(8) -0.0062(8)
F10 0.0274(9) 0.0710(14) 0.0549(11) -0.0031(9) -0.0050(8) 0.0056(8)
F11 0.0564(12) 0.0886(17) 0.0400(9) -0.0078(10) -0.0105(9) -0.0012(12)
F12 0.0585(12) 0.0632(13) 0.0435(10) 0.0093(9) 0.0001(9) 0.0063(10)
F13 0.0435(10) 0.0690(13) 0.0387(9) -0.0013(8) 0.0062(7) 0.0071(9)
F14 0.0264(8) 0.0595(12) 0.0576(11) -0.0020(8) 0.0095(8) 0.0058(8)
F15 0.0406(10) 0.0566(12) 0.0504(10) 0.0098(8) 0.0054(8) 0.0129(9)
F16 0.0439(11) 0.0534(12) 0.0752(13) -0.0074(10) 0.0124(10) 0.0150(9)
F17 0.0379(9) 0.0441(10) 0.0642(11) -0.0032(8) 0.0128(8) -0.0004(8)
F18 0.0428(10) 0.0609(12) 0.0462(9) -0.0038(8) 0.0107(8) 0.0030(9)
O1 0.0436(12) 0.0520(13) 0.0350(9) 0.0051(8) 0.0128(9) 0.0101(10)
N1 0.0265(11) 0.0417(13) 0.0298(10) 0.0025(9) 0.0052(8) 0.0022(9)
N2 0.0282(11) 0.0397(13) 0.0289(9) -0.0006(9) 0.0065(8) 0.0038(9)
C1 0.0343(14) 0.0532(19) 0.0452(15) -0.0005(13) 0.0105(12) -0.0009(13)
C2 0.0286(14) 0.0563(19) 0.0462(15) -0.0036(14) -0.0015(12) 0.0006(14)
C3 0.0283(14) 0.0505(18) 0.0500(16) 0.0035(13) 0.0055(12) 0.0058(13)
C4 0.0318(14) 0.0470(17) 0.0548(17) -0.0011(14) 0.0112(13) 0.0066(13)
C5 0.0408(17) 0.057(2) 0.0347(13) 0.0001(13) -0.0060(12) 0.0028(15)
C6 0.0425(16) 0.0510(19) 0.0503(16) 0.0032(14) 0.0188(13) -0.0022(14)
C7 0.0427(16) 0.0410(16) 0.0434(14) 0.0054(12) 0.0065(12) -0.0023(13)
C8 0.0320(13) 0.0401(15) 0.0328(12) 0.0011(11) 0.0088(10) -0.0032(11)
C9 0.0337(14) 0.0468(16) 0.0345(12) -0.0035(11) 0.0087(11) -0.0070(12)
C10 0.0254(12) 0.0579(19) 0.0301(12) 0.0010(12) 0.0039(10) -0.0068(12)
C11 0.0224(12) 0.0502(17) 0.0285(11) 0.0015(10) 0.0065(10) 0.0021(11)
C12 0.0233(12) 0.0605(19) 0.0337(13) 0.0065(12) 0.0039(10) 0.0065(12)
C13 0.0336(14) 0.0471(17) 0.0399(13) 0.0062(12) 0.0087(11) 0.0123(13)
C14 0.0335(14) 0.0442(16) 0.0318(12) 0.0007(11) 0.0108(10) 0.0078(12)
C15 0.0503(18) 0.0395(16) 0.0435(15) -0.0013(12) 0.0080(13) 0.0029(14)
C16 0.0255(12) 0.0423(15) 0.0265(11) -0.0005(10) 0.0067(10) 0.0015(11)
C17 0.057(2) 0.051(2) 0.0537(18) -0.0066(15) 0.0235(16) 0.0047(16)
C18 0.060(2) 0.104(4) 0.0491(19) -0.011(2) 0.0228(17) 0.007(2)
C19 0.0418(18) 0.100(3) 0.059(2) 0.033(2) 0.0212(16) 0.025(2)
C20 0.060(2) 0.059(2) 0.0475(17) 0.0154(15) 0.0192(16) 0.0062(17)

loop_
_atom_type_symbol
_atom_type_description
_atom_type_scat_dispersion_real
_atom_type_scat_dispersion_imag
_atom_type_scat_source
C C 0.0181 0.0091 'International Tables Vol C Tables 4.2.6.8 and 6.1.1.4'
H H 0.0000 0.0000 'International Tables Vol C Tables 4.2.6.8 and 6.1.1.4'
F F 0.0727 0.0534 'International Tables Vol C Tables 4.2.6.8 and 6.1.1.4'
N N 0.0311 0.0180 'International Tables Vol C Tables 4.2.6.8 and 6.1.1.4'
Ni Ni -3.0029 0.5091 'International Tables Vol C Tables 4.2.6.8 and 6.1.1.4'
O O 0.0492 0.0322 'International Tables Vol C Tables 4.2.6.8 and 6.1.1.4'

loop_
_exptl_crystal_face_index_h
_exptl_crystal_face_index_k
_exptl_crystal_face_index_l
_exptl_crystal_face_perp_dist
2 -7 -8 0.0229
3 8 4 0.0018
-6 -5 2 0.0180
1 3 -11 0.0105
1 3 -11 0.0210
6 3 -4 0.0256
2 -6 -8 0.0166
-5 -6 0 0.0121
-6 2 8 0.0198
-1 7 8 0.0141

loop_
_geom_angle_atom_site_label_1
_geom_angle_atom_site_label_2
_geom_angle_atom_site_label_3
_geom_angle
_geom_angle_site_symmetry_1
_geom_angle_site_symmetry_3
_geom_angle_publ_flag
F1 Ni1 Ni2 45.92(5) . . ?
F1 Ni1 F2 76.54(7) . . ?
F1 Ni1 F3 78.11(7) . . ?
F1 Ni1 O1 99.08(8) . . ?
F1 Ni1 N1 164.72(8) . . ?
F1 Ni1 N2 103.45(8) . . ?
F2 Ni1 Ni2 45.61(4) . . ?
F2 Ni1 N1 96.44(8) . . ?
F2 Ni1 N2 102.69(8) . . ?
F3 Ni1 Ni2 45.89(5) . . ?
F3 Ni1 F2 75.62(7) . . ?
F3 Ni1 O1 91.11(8) . . ?
F3 Ni1 N1 113.66(8) . . ?
F3 Ni1 N2 177.44(8) . . ?
O1 Ni1 Ni2 122.71(7) . . ?
O1 Ni1 F2 166.58(8) . . ?
O1 Ni1 N1 90.65(9) . . ?
O1 Ni1 N2 90.64(9) . . ?
N1 Ni1 Ni2 135.71(7) . . ?
N1 Ni1 N2 64.44(9) . . ?
N2 Ni1 Ni2 134.04(7) . . ?
F1 Ni2 Ni1 48.60(5) . . ?
F1 Ni2 C1 94.89(12) . . ?
F1 Ni2 C2 88.42(11) . . ?
F1 Ni2 C3 172.85(11) . . ?
F2 Ni2 Ni1 50.00(5) . . ?
F2 Ni2 F1 81.90(7) . . ?
F2 Ni2 F3 81.22(7) . . ?
F2 Ni2 C1 89.22(11) . . ?
F2 Ni2 C2 170.18(11) . . ?
F2 Ni2 C3 96.72(11) . . ?
F3 Ni2 Ni1 49.01(5) . . ?
F3 Ni2 F1 82.63(8) . . ?
F3 Ni2 C1 170.37(11) . . ?
F3 Ni2 C2 95.92(12) . . ?
F3 Ni2 C3 90.22(11) . . ?
C1 Ni2 Ni1 122.99(10) . . ?
C2 Ni2 Ni1 121.44(10) . . ?
C2 Ni2 C1 93.31(14) . . ?
C2 Ni2 C3 92.67(14) . . ?
C3 Ni2 Ni1 125.57(10) . . ?
C3 Ni2 C1 92.10(14) . . ?
Ni2 F1 Ni1 85.47(7) . . ?
Ni2 F2 Ni1 84.39(6) . . ?
Ni2 F3 Ni1 85.10(7) . . ?
C17 O1 Ni1 127.5(2) . . ?
C17 O1 C20 111.3(3) . . ?
C20 O1 Ni1 120.9(2) . . ?
C8 N1 Ni1 148.43(19) . . ?
C8 N1 C16 119.2(2) . . ?
C16 N1 Ni1 92.35(17) . . ?
C14 N2 Ni1 148.6(2) . . ?
C14 N2 C16 119.5(2) . . ?
C16 N2 Ni1 91.92(16) . . ?
F4 C1 Ni2 107.0(2) . . ?
F4 C1 C6 104.9(3) . . ?
F5 C1 Ni2 114.3(2) . . ?
F5 C1 F4 106.3(2) . . ?
F5 C1 C6 106.7(3) . . ?
C6 C1 Ni2 116.7(2) . . ?
F9 C2 Ni2 108.2(2) . . ?
F9 C2 C5 104.7(3) . . ?
F10 C2 Ni2 115.9(2) . . ?
F10 C2 F9 105.8(3) . . ?
F10 C2 C5 106.0(3) . . ?
C5 C2 Ni2 115.2(2) . . ?
F14 C3 Ni2 115.4(2) . . ?
F14 C3 F15 106.4(2) . . ?
F14 C3 C4 107.0(3) . . ?
F15 C3 Ni2 107.1(2) . . ?
F15 C3 C4 104.2(3) . . ?
C4 C3 Ni2 115.8(2) . . ?
F16 C4 F18 106.4(3) . . ?
F16 C4 C3 109.2(2) . . ?
F17 C4 F16 108.2(3) . . ?
F17 C4 F18 107.1(2) . . ?
F17 C4 C3 113.1(3) . . ?
F18 C4 C3 112.4(3) . . ?
F11 C5 C2 107.8(3) . . ?
F12 C5 F11 106.9(2) . . ?
F12 C5 C2 111.7(3) . . ?
F13 C5 F11 107.5(3) . . ?
F13 C5 F12 109.1(3) . . ?
F13 C5 C2 113.5(2) . . ?
F6 C6 C1 112.4(3) . . ?
F7 C6 F6 108.0(3) . . ?
F7 C6 F8 108.0(3) . . ?
F7 C6 C1 113.2(3) . . ?
F8 C6 F6 105.9(3) . . ?
F8 C6 C1 109.0(3) . . ?
H7A C7 H7B 109.5 . . ?
H7A C7 H7C 109.5 . . ?
H7B C7 H7C 109.5 . . ?
C8 C7 H7A 109.5 . . ?
C8 C7 H7B 109.5 . . ?
C8 C7 H7C 109.5 . . ?
N1 C8 C7 117.9(2) . . ?
N1 C8 C9 120.4(3) . . ?
C9 C8 C7 121.7(3) . . ?
C8 C9 H9 119.7 . . ?
C10 C9 C8 120.7(3) . . ?
C10 C9 H9 119.7 . . ?
C9 C10 H10 120.3 . . ?
C9 C10 C11 119.4(3) . . ?
C11 C10 H10 120.3 . . ?
C10 C11 C12 128.6(2) . . ?
C16 C11 C10 116.2(3) . . ?
C16 C11 C12 115.2(3) . . ?
C11 C12 H12 120.2 . . ?
C13 C12 C11 119.6(2) . . ?
C13 C12 H12 120.2 . . ?
C12 C13 H13 119.4 . . ?
C12 C13 C14 121.2(3) . . ?
C14 C13 H13 119.4 . . ?
N2 C14 C13 120.0(3) . . ?
N2 C14 C15 118.7(2) . . ?
C13 C14 C15 121.3(3) . . ?
C14 C15 H15A 109.5 . . ?
C14 C15 H15B 109.5 . . ?
C14 C15 H15C 109.5 . . ?
H15A C15 H15B 109.5 . . ?
H15A C15 H15C 109.5 . . ?
H15B C15 H15C 109.5 . . ?
N1 C16 C11 124.1(3) . . ?
N2 C16 N1 111.3(2) . . ?
N2 C16 C11 124.6(3) . . ?
O1 C17 H17A 110.9 . . ?
O1 C17 H17B 110.9 . . ?
O1 C17 C18 104.3(3) . . ?
H17A C17 H17B 108.9 . . ?
C18 C17 H17A 110.9 . . ?
C18 C17 H17B 110.9 . . ?
C17 C18 H18A 111.2 . . ?
C17 C18 H18B 111.2 . . ?
H18A C18 H18B 109.1 . . ?
C19 C18 C17 102.9(3) . . ?
C19 C18 H18A 111.2 . . ?
C19 C18 H18B 111.2 . . ?
C18 C19 H19A 111.2 . . ?
C18 C19 H19B 111.2 . . ?
C18 C19 C20 102.9(3) . . ?
H19A C19 H19B 109.1 . . ?
C20 C19 H19A 111.2 . . ?
C20 C19 H19B 111.2 . . ?
O1 C20 C19 105.0(3) . . ?
O1 C20 H20A 110.8 . . ?
O1 C20 H20B 110.8 . . ?
C19 C20 H20A 110.8 . . ?
C19 C20 H20B 110.8 . . ?
H20A C20 H20B 108.8 . . ?

loop_
_geom_bond_atom_site_label_1
_geom_bond_atom_site_label_2
_geom_bond_distance
_geom_bond_site_symmetry_2
_geom_bond_publ_flag
Ni1 Ni2 2.6554(6) . ?
Ni1 F1 1.9982(17) . ?
Ni1 F2 2.0439(16) . ?
Ni1 F3 2.0118(16) . ?
Ni1 O1 2.040(2) . ?
Ni1 N1 2.097(2) . ?
Ni1 N2 2.108(2) . ?
Ni2 F1 1.9136(17) . ?
Ni2 F2 1.9066(15) . ?
Ni2 F3 1.9135(18) . ?
Ni2 C1 1.967(3) . ?
Ni2 C2 1.948(3) . ?
Ni2 C3 1.966(3) . ?
F4 C1 1.355(4) . ?
F5 C1 1.353(4) . ?
F6 C6 1.338(4) . ?
F7 C6 1.320(4) . ?
F8 C6 1.337(4) . ?
F9 C2 1.360(4) . ?
F10 C2 1.342(4) . ?
F11 C5 1.342(4) . ?
F12 C5 1.333(4) . ?
F13 C5 1.314(4) . ?
F14 C3 1.334(4) . ?
F15 C3 1.361(4) . ?
F16 C4 1.331(4) . ?
F17 C4 1.327(4) . ?
F18 C4 1.339(4) . ?
O1 C17 1.412(4) . ?
O1 C20 1.452(4) . ?
N1 C8 1.316(4) . ?
N1 C16 1.359(4) . ?
N2 C14 1.313(4) . ?
N2 C16 1.357(4) . ?
C1 C6 1.529(5) . ?
C2 C5 1.557(5) . ?
C3 C4 1.542(5) . ?
C7 H7A 0.9800 . ?
C7 H7B 0.9800 . ?
C7 H7C 0.9800 . ?
C7 C8 1.496(4) . ?
C8 C9 1.429(4) . ?
C9 H9 0.9500 . ?
C9 C10 1.362(4) . ?
C10 H10 0.9500 . ?
C10 C11 1.415(4) . ?
C11 C12 1.425(4) . ?
C11 C16 1.400(4) . ?
C12 H12 0.9500 . ?
C12 C13 1.358(5) . ?
C13 H13 0.9500 . ?
C13 C14 1.425(4) . ?
C14 C15 1.491(4) . ?
C15 H15A 0.9800 . ?
C15 H15B 0.9800 . ?
C15 H15C 0.9800 . ?
C17 H17A 0.9900 . ?
C17 H17B 0.9900 . ?
C17 C18 1.534(5) . ?
C18 H18A 0.9900 . ?
C18 H18B 0.9900 . ?
C18 C19 1.496(7) . ?
C19 H19A 0.9900 . ?
C19 H19B 0.9900 . ?
C19 C20 1.503(5) . ?
C20 H20A 0.9900 . ?
C20 H20B 0.9900 . ?

loop_
_geom_torsion_atom_site_label_1
_geom_torsion_atom_site_label_2
_geom_torsion_atom_site_label_3
_geom_torsion_atom_site_label_4
_geom_torsion
_geom_torsion_site_symmetry_1
_geom_torsion_site_symmetry_2
_geom_torsion_site_symmetry_3
_geom_torsion_site_symmetry_4
_geom_torsion_publ_flag
Ni1 O1 C17 C18 161.6(2) . . . . ?
Ni1 O1 C20 C19 175.0(2) . . . . ?
Ni1 N1 C8 C7 1.4(5) . . . . ?
Ni1 N1 C8 C9 -179.7(3) . . . . ?
Ni1 N1 C16 N2 -0.8(2) . . . . ?
Ni1 N1 C16 C11 179.8(2) . . . . ?
Ni1 N2 C14 C13 178.7(3) . . . . ?
Ni1 N2 C14 C15 -2.5(5) . . . . ?
Ni1 N2 C16 N1 0.7(2) . . . . ?
Ni1 N2 C16 C11 -179.8(2) . . . . ?
Ni2 C1 C6 F6 -68.8(3) . . . . ?
Ni2 C1 C6 F7 53.9(3) . . . . ?
Ni2 C1 C6 F8 174.1(2) . . . . ?
Ni2 C2 C5 F11 172.5(2) . . . . ?
Ni2 C2 C5 F12 -70.4(3) . . . . ?
Ni2 C2 C5 F13 53.5(4) . . . . ?
Ni2 C3 C4 F16 175.1(2) . . . . ?
Ni2 C3 C4 F17 54.5(3) . . . . ?
Ni2 C3 C4 F18 -67.0(3) . . . . ?
F4 C1 C6 F6 173.0(2) . . . . ?
F4 C1 C6 F7 -64.3(3) . . . . ?
F4 C1 C6 F8 55.9(3) . . . . ?
F5 C1 C6 F6 60.4(3) . . . . ?
F5 C1 C6 F7 -176.8(2) . . . . ?
F5 C1 C6 F8 -56.6(3) . . . . ?
F9 C2 C5 F11 53.7(3) . . . . ?
F9 C2 C5 F12 170.8(2) . . . . ?
F9 C2 C5 F13 -65.3(3) . . . . ?
F10 C2 C5 F11 -57.9(3) . . . . ?
F10 C2 C5 F12 59.2(3) . . . . ?
F10 C2 C5 F13 -176.9(3) . . . . ?
F14 C3 C4 F16 -54.6(3) . . . . ?
F14 C3 C4 F17 -175.2(2) . . . . ?
F14 C3 C4 F18 63.3(3) . . . . ?
F15 C3 C4 F16 57.8(3) . . . . ?
F15 C3 C4 F17 -62.8(3) . . . . ?
F15 C3 C4 F18 175.7(2) . . . . ?
O1 C17 C18 C19 31.3(4) . . . . ?
N1 C8 C9 C10 -1.3(4) . . . . ?
C7 C8 C9 C10 177.6(3) . . . . ?
C8 N1 C16 N2 178.7(2) . . . . ?
C8 N1 C16 C11 -0.8(4) . . . . ?
C8 C9 C10 C11 0.5(4) . . . . ?
C9 C10 C11 C12 -179.7(3) . . . . ?
C9 C10 C11 C16 0.1(4) . . . . ?
C10 C11 C12 C13 179.9(3) . . . . ?
C10 C11 C16 N1 0.0(4) . . . . ?
C10 C11 C16 N2 -179.4(2) . . . . ?
C11 C12 C13 C14 -0.5(4) . . . . ?
C12 C11 C16 N1 179.8(2) . . . . ?
C12 C11 C16 N2 0.4(4) . . . . ?
C12 C13 C14 N2 0.4(4) . . . . ?
C12 C13 C14 C15 -178.4(3) . . . . ?
C14 N2 C16 N1 -180.0(2) . . . . ?
C14 N2 C16 C11 -0.5(4) . . . . ?
C16 N1 C8 C7 -177.6(2) . . . . ?
C16 N1 C8 C9 1.4(4) . . . . ?
C16 N2 C14 C13 0.1(4) . . . . ?
C16 N2 C14 C15 178.9(3) . . . . ?
C16 C11 C12 C13 0.1(4) . . . . ?
C17 O1 C20 C19 -9.5(4) . . . . ?
C17 C18 C19 C20 -36.6(4) . . . . ?
C18 C19 C20 O1 29.0(4) . . . . ?
C20 O1 C17 C18 -13.6(4) . . . . ?

loop_
_exptl_oxdiff_crystal_face_indexfrac_h
_exptl_oxdiff_crystal_face_indexfrac_k
_exptl_oxdiff_crystal_face_indexfrac_l
_exptl_oxdiff_crystal_face_x
_exptl_oxdiff_crystal_face_y
_exptl_oxdiff_crystal_face_z
1.8519 -6.6714 -8.1822 0.1709 0.6863 0.7069
2.9652 7.5229 3.5227 -0.2414 -0.9704 0.0003
-5.7226 -4.8713 2.0110 0.1929 0.7762 -0.6002
0.6556 2.5418 -10.8112 -0.7709 0.3755 0.5145
0.6556 2.5418 -10.8112 -0.7709 0.3755 0.5145
6.1990 3.2873 -3.9958 -0.1527 -0.6147 0.7739
2.3124 -6.3453 -8.4050 0.1572 0.6314 0.7594
-5.1479 -5.8760 0.4453 0.2158 0.8681 -0.4471
-5.5852 1.9083 8.0477 -0.0001 0.0002 -1.0000
-1.2994 7.0016 7.8608 -0.1855 -0.7454 -0.6403
